data_4073409
loop_
_publ_author_name
'Evans, William J.'
'Miller, Kevin A.'
'Kozimor, Stosh A.'
'Ziller, Joseph W.'
'DiPasquale, Antonio G.'
'Rheingold, Arnold L.'

_publ_section_title
;
 Actinide Hydride Complexes as Multielectron Reductants:&#x00A0; Analogous
 Reduction Chemistry from [(C5Me5)2UH]2, [(C5Me5)2UH2]2, and
 [(C5Me5)2ThH2]2
;
_journal_issue 14
_journal_name_full Organometallics
_journal_page_first 3568
_journal_paper_doi 10.1021/om7003139
_journal_volume 26
_journal_year 2007
_chemical_formula_sum 'C32 H40 S2 Th'
_chemical_formula_weight 720.80
_chemical_name_systematic
; 
 ? 
;
_space_group_IT_number 170
_symmetry_cell_setting hexagonal
_symmetry_space_group_name_Hall 'P 65'
_symmetry_space_group_name_H-M 'P 65'
_atom_sites_solution_hydrogens geom
_atom_sites_solution_primary direct
_atom_sites_solution_secondary difmap
_audit_creation_method SHELXTL
_cell_angle_alpha 90.00
_cell_angle_beta 90.00
_cell_angle_gamma 120.00
_cell_formula_units_Z 6
_cell_length_a 12.6647(6)
_cell_length_b 12.6647(6)
_cell_length_c 32.450(3)
_cell_measurement_temperature 163(2)
_cell_volume 4507.5(5)
_computing_cell_refinement 'Bruker SMART/SAINT'
_computing_data_collection 'Bruker SMART'
_computing_data_reduction 'Bruker SAINT'
_computing_molecular_graphics 'Bruker SHELXTL'
_computing_publication_material 'Bruker SHELXTL'
_computing_structure_refinement 'Bruker SHELXTL'
_computing_structure_solution 'Bruker SHELXTL'
_diffrn_ambient_temperature 163(2)
_diffrn_measured_fraction_theta_full 0.999
_diffrn_measured_fraction_theta_max 0.999
_diffrn_measurement_device_type 'CCD area detector'
_diffrn_measurement_method 'phi and omega scans'
_diffrn_radiation_monochromator graphite
_diffrn_radiation_source 'normal-focus sealed tube'
_diffrn_radiation_type MoK\a
_diffrn_radiation_wavelength 0.71073
_diffrn_reflns_av_R_equivalents 0.0392
_diffrn_reflns_av_sigmaI/netI 0.0459
_diffrn_reflns_limit_h_max 16
_diffrn_reflns_limit_h_min -16
_diffrn_reflns_limit_k_max 16
_diffrn_reflns_limit_k_min -16
_diffrn_reflns_limit_l_max 42
_diffrn_reflns_limit_l_min -39
_diffrn_reflns_number 30724
_diffrn_reflns_theta_full 28.29
_diffrn_reflns_theta_max 28.29
_diffrn_reflns_theta_min 1.86
_diffrn_standards_decay_% '< 1.0'
_diffrn_standards_interval_count 'initial 50 frames recollected'
_diffrn_standards_number '50 frames'
_exptl_absorpt_coefficient_mu 5.119
_exptl_absorpt_correction_T_max 0.5786
_exptl_absorpt_correction_T_min 0.4128
_exptl_absorpt_correction_type multi-scan
_exptl_absorpt_process_details 'Bruker SADABS'
_exptl_crystal_colour colorless
_exptl_crystal_density_diffrn 1.593
_exptl_crystal_density_meas ?
_exptl_crystal_density_method 'not measured'
_exptl_crystal_description hexagon
_exptl_crystal_F_000 2124
_exptl_crystal_size_max 0.21
_exptl_crystal_size_mid 0.12
_exptl_crystal_size_min 0.12
_refine_diff_density_max 1.295
_refine_diff_density_min -1.112
_refine_diff_density_rms 0.098
_refine_ls_abs_structure_details 'Flack H D (1983), Acta Cryst. A39, 876-881'
_refine_ls_abs_structure_Flack 0.017(5)
_refine_ls_extinction_method none
_refine_ls_goodness_of_fit_ref 1.102
_refine_ls_hydrogen_treatment constr
_refine_ls_matrix_type full
_refine_ls_number_parameters 326
_refine_ls_number_reflns 7192
_refine_ls_number_restraints 1
_refine_ls_restrained_S_all 1.102
_refine_ls_R_factor_all 0.0279
_refine_ls_R_factor_gt 0.0235
_refine_ls_shift/su_max 0.002
_refine_ls_shift/su_mean 0.000
_refine_ls_structure_factor_coef Fsqd
_refine_ls_weighting_details 'calc w=1/[\s^2^(Fo^2^)+(0.0059P)^2^+1.3233P] where P=(Fo^2^+2Fc^2^)/3'
_refine_ls_weighting_scheme calc
_refine_ls_wR_factor_gt 0.0454
_refine_ls_wR_factor_ref 0.0462
_reflns_number_gt 6673
_reflns_number_total 7192
_reflns_threshold_expression >2sigma(I)
_cod_data_source_file om7003139-file005.cif
_cod_data_source_block kam17
_cod_depositor_comments
;
The following automatic conversions were performed:

'_symmetry_cell_setting' value 'Hexagonal' changed to 'hexagonal'
according to /home/saulius/struct/CIF-dictionaries/cif_core.dic
dictionary named 'cif_core.dic' version 2.4.1 from 2010-06-29.

Automatic conversion script
Id: cif_fix_values 1715 2011-07-08 13:25:40Z adriana 

The following automatic conversions were performed:

'_exptl_crystal_density_meas' value 'n/a' was changed to '?' - the
value is perceived as not measured.

Automatic conversion script
Id: cif_fix_values 3008 2015-01-20 13:52:24Z robertas 
;
_cod_original_sg_symbol_H-M P6(5)
_cod_database_code 4073409

loop_
_symmetry_equiv_pos_as_xyz
'x, y, z'
'-y, x-y, z+2/3'
'-x+y, -x, z+1/3'
'-x, -y, z+1/2'
'y, -x+y, z+1/6'
'x-y, x, z+5/6'

loop_
_atom_site_label
_atom_site_type_symbol
_atom_site_fract_x
_atom_site_fract_y
_atom_site_fract_z
_atom_site_U_iso_or_equiv
_atom_site_adp_type
_atom_site_occupancy
_atom_site_symmetry_multiplicity
_atom_site_calc_flag
_atom_site_refinement_flags
Th1 Th 0.367281(10) 0.683210(14) 0.168658(7) 0.01468(3) Uani 1 1 d .
S1 S 0.33569(10) 0.49017(10) 0.12095(3) 0.0214(2) Uani 1 1 d .
S2 S 0.54482(9) 0.71124(11) 0.22337(3) 0.0244(2) Uani 1 1 d .
C1 C 0.2736(4) 0.6903(4) 0.24603(11) 0.0186(8) Uani 1 1 d .
C2 C 0.2030(4) 0.7113(4) 0.21722(12) 0.0193(9) Uani 1 1 d .
C3 C 0.1317(4) 0.6010(4) 0.19500(12) 0.0226(9) Uani 1 1 d .
C4 C 0.1554(4) 0.5121(4) 0.21071(13) 0.0214(9) Uani 1 1 d .
C5 C 0.2438(4) 0.5666(4) 0.24245(11) 0.0184(8) Uani 1 1 d .
C6 C 0.3543(4) 0.7811(4) 0.27856(12) 0.0257(9) Uani 1 1 d .
H6A H 0.4051 0.8611 0.2657 0.039 Uiso 1 1 calc R
H6B H 0.4066 0.7532 0.2910 0.039 Uiso 1 1 calc R
H6C H 0.3032 0.7877 0.2999 0.039 Uiso 1 1 calc R
C7 C 0.1912(4) 0.8237(4) 0.21583(13) 0.0290(10) Uani 1 1 d .
H7A H 0.1231 0.8118 0.2334 0.043 Uiso 1 1 calc R
H7B H 0.1760 0.8387 0.1874 0.043 Uiso 1 1 calc R
H7C H 0.2668 0.8938 0.2258 0.043 Uiso 1 1 calc R
C8 C 0.0322(4) 0.5752(5) 0.16388(15) 0.0359(11) Uani 1 1 d .
H8A H 0.0462 0.5408 0.1388 0.054 Uiso 1 1 calc R
H8B H 0.0334 0.6512 0.1572 0.054 Uiso 1 1 calc R
H8C H -0.0473 0.5168 0.1756 0.054 Uiso 1 1 calc R
C9 C 0.0852(4) 0.3794(4) 0.20000(13) 0.0274(10) Uani 1 1 d .
H9A H 0.0058 0.3413 0.2138 0.041 Uiso 1 1 calc R
H9B H 0.1309 0.3398 0.2091 0.041 Uiso 1 1 calc R
H9C H 0.0732 0.3701 0.1701 0.041 Uiso 1 1 calc R
C10 C 0.2876(4) 0.5027(4) 0.27149(12) 0.0258(9) Uani 1 1 d .
H10A H 0.2447 0.4874 0.2979 0.039 Uiso 1 1 calc R
H10B H 0.3755 0.5544 0.2760 0.039 Uiso 1 1 calc R
H10C H 0.2710 0.4250 0.2593 0.039 Uiso 1 1 calc R
C11 C 0.5036(4) 0.7938(4) 0.09673(11) 0.0220(9) Uani 1 1 d .
C12 C 0.3836(4) 0.7633(4) 0.08715(12) 0.0221(9) Uani 1 1 d .
C13 C 0.3520(4) 0.8374(4) 0.10955(12) 0.0224(9) Uani 1 1 d .
C14 C 0.4528(4) 0.9137(4) 0.13521(12) 0.0210(9) Uani 1 1 d .
C15 C 0.5477(4) 0.8864(4) 0.12766(11) 0.0197(8) Uani 1 1 d .
C16 C 0.5792(4) 0.7477(4) 0.07567(13) 0.0297(10) Uani 1 1 d .
H16A H 0.5293 0.6595 0.0713 0.045 Uiso 1 1 calc R
H16B H 0.6493 0.7648 0.0930 0.045 Uiso 1 1 calc R
H16C H 0.6081 0.7888 0.0491 0.045 Uiso 1 1 calc R
C17 C 0.3066(5) 0.6783(4) 0.05240(14) 0.0367(12) Uani 1 1 d .
H17A H 0.2203 0.6371 0.0602 0.055 Uiso 1 1 calc R
H17B H 0.3313 0.6173 0.0475 0.055 Uiso 1 1 calc R
H17C H 0.3188 0.7258 0.0272 0.055 Uiso 1 1 calc R
C18 C 0.2409(5) 0.8495(5) 0.10197(14) 0.0351(11) Uani 1 1 d .
H18A H 0.2525 0.8966 0.0767 0.053 Uiso 1 1 calc R
H18B H 0.2291 0.8917 0.1253 0.053 Uiso 1 1 calc R
H18C H 0.1690 0.7683 0.0990 0.053 Uiso 1 1 calc R
C19 C 0.4688(4) 1.0197(4) 0.16119(13) 0.0297(10) Uani 1 1 d .
H19A H 0.3950 1.0261 0.1595 0.045 Uiso 1 1 calc R
H19B H 0.5387 1.0952 0.1510 0.045 Uiso 1 1 calc R
H19C H 0.4832 1.0065 0.1899 0.045 Uiso 1 1 calc R
C20 C 0.6752(4) 0.9590(4) 0.14302(14) 0.0280(10) Uani 1 1 d .
H20A H 0.7168 1.0375 0.1286 0.042 Uiso 1 1 calc R
H20B H 0.7185 0.9142 0.1379 0.042 Uiso 1 1 calc R
H20C H 0.6743 0.9731 0.1727 0.042 Uiso 1 1 calc R
C21 C 0.3004(4) 0.3577(4) 0.14960(12) 0.0187(8) Uani 1 1 d .
C22 C 0.3632(4) 0.3614(4) 0.18555(12) 0.0238(9) Uani 1 1 d .
H22 H 0.4245 0.4376 0.1961 0.029 Uiso 1 1 calc R
C23 C 0.3365(4) 0.2543(4) 0.20591(14) 0.0302(10) Uani 1 1 d .
H23 H 0.3793 0.2575 0.2303 0.036 Uiso 1 1 calc R
C24 C 0.2479(5) 0.1435(5) 0.19065(14) 0.0348(12) Uani 1 1 d .
H24 H 0.2298 0.0703 0.2045 0.042 Uiso 1 1 calc R
C25 C 0.1852(5) 0.1387(4) 0.15504(14) 0.0365(12) Uani 1 1 d .
H25 H 0.1246 0.0623 0.1443 0.044 Uiso 1 1 calc R
C26 C 0.2111(4) 0.2453(4) 0.13520(13) 0.0279(10) Uani 1 1 d .
H26 H 0.1667 0.2415 0.1111 0.033 Uiso 1 1 calc R
C27 C 0.6855(4) 0.7450(4) 0.20043(12) 0.0207(8) Uani 1 1 d .
C28 C 0.6913(4) 0.6716(4) 0.16948(12) 0.0240(8) Uani 1 1 d .
H28 H 0.6191 0.6017 0.1602 0.029 Uiso 1 1 calc R
C29 C 0.8033(4) 0.7013(4) 0.15238(13) 0.0290(10) Uani 1 1 d .
H29 H 0.8069 0.6518 0.1311 0.035 Uiso 1 1 calc R
C30 C 0.9088(4) 0.8012(4) 0.16580(15) 0.0289(9) Uani 1 1 d .
H30 H 0.9849 0.8206 0.1538 0.035 Uiso 1 1 calc R
C31 C 0.9038(4) 0.8741(4) 0.19726(14) 0.0292(10) Uani 1 1 d .
H31 H 0.9763 0.9436 0.2066 0.035 Uiso 1 1 calc R
C32 C 0.7927(4) 0.8445(4) 0.21455(12) 0.0223(9) Uani 1 1 d .
H32 H 0.7896 0.8928 0.2364 0.027 Uiso 1 1 calc R

loop_
_atom_site_aniso_label
_atom_site_aniso_U_11
_atom_site_aniso_U_22
_atom_site_aniso_U_33
_atom_site_aniso_U_23
_atom_site_aniso_U_13
_atom_site_aniso_U_12
Th1 0.01620(6) 0.01443(7) 0.01302(5) -0.00031(6) -0.00054(9) 0.00736(6)
S1 0.0318(6) 0.0163(5) 0.0156(5) 0.0010(4) 0.0007(4) 0.0115(5)
S2 0.0166(5) 0.0374(6) 0.0150(5) 0.0000(4) -0.0004(4) 0.0103(5)
C1 0.0156(19) 0.024(2) 0.0139(18) -0.0007(16) 0.0037(15) 0.0084(18)
C2 0.0153(19) 0.018(2) 0.022(2) -0.0023(16) 0.0024(16) 0.0065(17)
C3 0.0129(19) 0.027(2) 0.024(2) -0.0067(17) 0.0012(16) 0.0070(18)
C4 0.0120(19) 0.022(2) 0.026(2) -0.0004(17) 0.0047(16) 0.0056(17)
C5 0.019(2) 0.022(2) 0.0137(19) 0.0003(15) 0.0038(15) 0.0096(18)
C6 0.024(2) 0.031(2) 0.019(2) -0.0046(17) -0.0012(16) 0.012(2)
C7 0.034(3) 0.032(2) 0.031(2) -0.0064(19) -0.006(2) 0.024(2)
C8 0.028(2) 0.046(3) 0.037(3) -0.014(2) -0.014(2) 0.021(2)
C9 0.022(2) 0.022(2) 0.033(2) -0.0022(18) 0.0082(18) 0.0071(19)
C10 0.026(2) 0.028(2) 0.023(2) 0.0073(17) 0.0059(17) 0.0140(19)
C11 0.038(3) 0.018(2) 0.0107(18) 0.0063(15) 0.0037(16) 0.015(2)
C12 0.036(2) 0.017(2) 0.0105(19) 0.0023(15) -0.0034(17) 0.011(2)
C13 0.027(2) 0.025(2) 0.017(2) 0.0026(17) -0.0048(16) 0.0143(19)
C14 0.032(2) 0.018(2) 0.0121(18) 0.0004(15) 0.0014(16) 0.0118(19)
C15 0.029(2) 0.019(2) 0.0131(18) 0.0010(15) 0.0008(16) 0.0134(18)
C16 0.039(3) 0.022(2) 0.024(2) 0.0064(17) 0.0110(19) 0.013(2)
C17 0.058(3) 0.024(2) 0.021(2) -0.0020(18) -0.013(2) 0.016(2)
C18 0.042(3) 0.042(3) 0.026(2) 0.006(2) -0.006(2) 0.025(2)
C19 0.039(3) 0.023(2) 0.029(3) -0.0066(18) -0.0033(18) 0.017(2)
C20 0.027(2) 0.018(2) 0.032(2) 0.0046(18) 0.0016(19) 0.0060(19)
C21 0.022(2) 0.019(2) 0.0168(19) 0.0039(15) 0.0053(16) 0.0111(17)
C22 0.022(2) 0.029(2) 0.021(2) 0.0039(17) 0.0030(17) 0.0132(19)
C23 0.028(2) 0.036(3) 0.033(2) 0.012(2) 0.0047(19) 0.020(2)
C24 0.054(3) 0.030(3) 0.029(3) 0.013(2) 0.016(2) 0.028(3)
C25 0.053(3) 0.017(2) 0.029(2) 0.0027(18) 0.012(2) 0.010(2)
C26 0.035(3) 0.022(2) 0.025(2) -0.0013(17) 0.0028(18) 0.013(2)
C27 0.020(2) 0.022(2) 0.022(2) 0.0034(16) 0.0016(16) 0.0124(18)
C28 0.029(2) 0.022(2) 0.0172(19) -0.0001(18) -0.001(2) 0.0101(17)
C29 0.037(3) 0.030(2) 0.027(2) 0.0037(19) 0.0063(19) 0.022(2)
C30 0.027(2) 0.031(2) 0.032(2) 0.007(2) 0.007(2) 0.0172(19)
C31 0.016(2) 0.027(2) 0.038(3) 0.0021(19) -0.0001(18) 0.0051(18)
C32 0.023(2) 0.028(2) 0.0151(19) -0.0011(16) -0.0038(16) 0.0127(19)

loop_
_atom_type_symbol
_atom_type_description
_atom_type_scat_dispersion_real
_atom_type_scat_dispersion_imag
_atom_type_scat_source
C C 0.0033 0.0016 'International Tables Vol C Tables 4.2.6.8 and 6.1.1.4'
H H 0.0000 0.0000 'International Tables Vol C Tables 4.2.6.8 and 6.1.1.4'
S S 0.1246 0.1234 'International Tables Vol C Tables 4.2.6.8 and 6.1.1.4'
Th Th -7.2400 8.8979 'International Tables Vol C Tables 4.2.6.8 and 6.1.1.4'

loop_
_geom_angle_atom_site_label_1
_geom_angle_atom_site_label_2
_geom_angle_atom_site_label_3
_geom_angle
Cnt1 Th1 S1 111.3
Cnt1 Th1 S2 95.0
Cnt2 Th1 S1 95.8
Cnt2 Th1 S2 113.0
Cnt1 Th1 Cnt2 135.5
S2 Th1 S1 103.00(3)
S2 Th1 C3 120.64(9)
S1 Th1 C3 100.94(9)
S2 Th1 C2 103.57(9)
S1 Th1 C2 130.52(9)
C3 Th1 C2 29.82(11)
S2 Th1 C14 104.66(9)
S1 Th1 C14 121.44(8)
C3 Th1 C14 107.33(12)
C2 Th1 C14 90.62(12)
S2 Th1 C15 87.07(9)
S1 Th1 C15 103.91(8)
C3 Th1 C15 136.95(13)
C2 Th1 C15 118.40(11)
C14 Th1 C15 29.77(12)
S2 Th1 C1 75.44(9)
S1 Th1 C1 131.19(9)
C3 Th1 C1 48.54(12)
C2 Th1 C1 29.28(12)
C14 Th1 C1 105.42(12)
C15 Th1 C1 124.41(12)
S2 Th1 C12 131.00(9)
S1 Th1 C12 75.04(9)
C3 Th1 C12 107.41(13)
C2 Th1 C12 114.48(12)
C14 Th1 C12 48.04(11)
C15 Th1 C12 48.39(12)
C1 Th1 C12 142.27(12)
S2 Th1 C13 133.45(9)
S1 Th1 C13 101.74(9)
C3 Th1 C13 92.09(13)
C2 Th1 C13 88.97(13)
C14 Th1 C13 29.49(12)
C15 Th1 C13 48.78(12)
C1 Th1 C13 114.35(12)
C12 Th1 C13 28.76(12)
S2 Th1 C4 100.93(9)
S1 Th1 C4 85.96(9)
C3 Th1 C4 29.01(12)
C2 Th1 C4 48.40(12)
C14 Th1 C4 135.94(12)
C15 Th1 C4 165.70(12)
C1 Th1 C4 48.25(12)
C12 Th1 C4 127.20(13)
C13 Th1 C4 119.64(13)
S2 Th1 C11 102.27(9)
S1 Th1 C11 75.92(8)
C3 Th1 C11 136.14(13)
C2 Th1 C11 135.93(12)
C14 Th1 C11 48.31(12)
C15 Th1 C11 29.51(11)
C1 Th1 C11 152.86(13)
C12 Th1 C11 28.87(12)
C13 Th1 C11 47.85(12)
C4 Th1 C11 153.20(12)
S2 Th1 C5 73.98(8)
S1 Th1 C5 102.43(8)
C3 Th1 C5 48.04(12)
C2 Th1 C5 48.17(12)
C14 Th1 C5 134.49(11)
C15 Th1 C5 150.39(11)
C1 Th1 C5 29.20(12)
C12 Th1 C5 155.01(13)
C13 Th1 C5 136.52(12)
C4 Th1 C5 29.09(11)
C11 Th1 C5 175.57(12)
C21 S1 Th1 113.76(13)
C27 S2 Th1 114.74(14)
C2 C1 C5 108.1(3)
C2 C1 C6 124.7(4)
C5 C1 C6 126.8(4)
C2 C1 Th1 74.3(2)
C5 C1 Th1 76.9(2)
C6 C1 Th1 120.8(3)
C1 C2 C3 107.6(4)
C1 C2 C7 124.9(4)
C3 C2 C7 126.8(4)
C1 C2 Th1 76.4(2)
C3 C2 Th1 74.6(2)
C7 C2 Th1 122.7(3)
C4 C3 C2 108.6(4)
C4 C3 C8 123.9(4)
C2 C3 C8 126.8(4)
C4 C3 Th1 77.9(2)
C2 C3 Th1 75.6(2)
C8 C3 Th1 120.0(3)
C3 C4 C5 107.9(4)
C3 C4 C9 125.0(4)
C5 C4 C9 126.5(4)
C3 C4 Th1 73.1(2)
C5 C4 Th1 76.2(2)
C9 C4 Th1 123.6(3)
C4 C5 C1 107.8(4)
C4 C5 C10 126.9(4)
C1 C5 C10 124.8(4)
C4 C5 Th1 74.7(2)
C1 C5 Th1 73.9(2)
C10 C5 Th1 123.3(3)
C12 C11 C15 107.9(4)
C12 C11 C16 127.0(4)
C15 C11 C16 124.9(4)
C12 C11 Th1 74.8(2)
C15 C11 Th1 73.6(2)
C16 C11 Th1 122.0(3)
C13 C12 C11 109.6(4)
C13 C12 C17 124.2(4)
C11 C12 C17 125.5(4)
C13 C12 Th1 76.0(2)
C11 C12 Th1 76.4(2)
C17 C12 Th1 122.4(3)
C12 C13 C14 107.5(4)
C12 C13 C18 125.4(4)
C14 C13 C18 126.3(4)
C12 C13 Th1 75.3(2)
C14 C13 Th1 73.9(2)
C18 C13 Th1 125.0(3)
C13 C14 C15 108.2(3)
C13 C14 C19 127.3(4)
C15 C14 C19 123.8(4)
C13 C14 Th1 76.6(2)
C15 C14 Th1 75.3(2)
C19 C14 Th1 121.6(3)
C11 C15 C14 106.8(4)
C11 C15 C20 126.9(4)
C14 C15 C20 125.3(4)
C11 C15 Th1 76.9(2)
C14 C15 Th1 75.0(2)
C20 C15 Th1 123.2(3)
C26 C21 C22 118.3(4)
C26 C21 S1 119.2(3)
C22 C21 S1 122.4(3)
C23 C22 C21 120.4(4)
C24 C23 C22 120.0(4)
C23 C24 C25 120.1(4)
C26 C25 C24 119.7(4)
C25 C26 C21 121.5(4)
C32 C27 C28 119.2(4)
C32 C27 S2 119.3(3)
C28 C27 S2 121.5(3)
C29 C28 C27 119.6(4)
C30 C29 C28 121.0(4)
C29 C30 C31 119.7(4)
C32 C31 C30 119.5(4)
C31 C32 C27 120.9(4)

loop_
_geom_bond_atom_site_label_1
_geom_bond_atom_site_label_2
_geom_bond_distance
Th1 Cnt1 2.525
Th1 Cnt2 2.527
Th1 S2 2.7451(10)
Th1 S1 2.7488(11)
Th1 C3 2.758(4)
Th1 C2 2.771(4)
Th1 C14 2.777(4)
Th1 C15 2.781(4)
Th1 C1 2.798(4)
Th1 C12 2.803(4)
Th1 C13 2.812(4)
Th1 C4 2.819(4)
Th1 C11 2.823(4)
Th1 C5 2.837(4)
S1 C21 1.769(4)
S2 C27 1.774(4)
C1 C2 1.408(6)
C1 C5 1.421(6)
C1 C6 1.519(5)
C2 C3 1.423(5)
C2 C7 1.505(6)
C3 C4 1.398(6)
C3 C8 1.518(5)
C4 C5 1.421(5)
C4 C9 1.497(6)
C5 C10 1.516(5)
C11 C12 1.403(6)
C11 C15 1.428(5)
C11 C16 1.512(6)
C12 C13 1.395(6)
C12 C17 1.527(6)
C13 C14 1.423(6)
C13 C18 1.510(6)
C14 C15 1.428(6)
C14 C19 1.510(5)
C15 C20 1.489(6)
C21 C26 1.383(6)
C21 C22 1.400(6)
C22 C23 1.390(6)
C23 C24 1.378(7)
C24 C25 1.386(7)
C25 C26 1.379(6)
C27 C32 1.390(6)
C27 C28 1.396(6)
C28 C29 1.388(6)
C29 C30 1.373(6)
C30 C31 1.400(6)
C31 C32 1.381(6)
